data_4073494
loop_
_publ_author_name
'McGlacken, Gerard P.'
'O'Brien, Ciara T.'
'Whitwood, Adrian C.'
'Fairlamb, Ian J. S.'

_publ_section_title
;
 Chiral Mono- and Bis-annelated Cyclopentadienyl Ligands Derived from
 Tartaric Acid:&#x00A0; Synthesis of [(\h5-Cyclopentadienyl)RuCl(cod)] and
 [(\h5-Cyclopentadienyl)(\h6-benzene)Ru]PF6Derivatives
;
_journal_issue 15
_journal_name_full Organometallics
_journal_page_first 3722
_journal_paper_doi 10.1021/om700393b
_journal_volume 26
_journal_year 2007
_chemical_absolute_configuration syn
_chemical_formula_moiety 'C13 H18 O4'
_chemical_formula_sum 'C13 H18 O4'
_chemical_formula_weight 238.27
_chemical_name_systematic
; 
 ? 
;
_space_group_IT_number 5
_symmetry_cell_setting monoclinic
_symmetry_space_group_name_Hall 'C 2y'
_symmetry_space_group_name_H-M 'C 1 2 1'
_atom_sites_solution_hydrogens geom
_atom_sites_solution_primary direct
_atom_sites_solution_secondary difmap
_audit_creation_method SHELXL-97
_cell_angle_alpha 90.00
_cell_angle_beta 97.906(2)
_cell_angle_gamma 90.00
_cell_formula_units_Z 4
_cell_length_a 19.5862(19)
_cell_length_b 6.9648(7)
_cell_length_c 8.4605(8)
_cell_measurement_reflns_used 2749
_cell_measurement_temperature 115(2)
_cell_measurement_theta_max 28.29
_cell_measurement_theta_min 2.99
_cell_volume 1143.16(19)
_computing_cell_refinement 'Bruker SMART'
_computing_data_collection 'Bruker SMART'
_computing_data_reduction 'Bruker SAINT'
_computing_molecular_graphics 'Bruker SHELXTL'
_computing_publication_material 'Bruker SHELXTL'
_computing_structure_refinement 'SHELXL-97 (Sheldrick, 1997)'
_computing_structure_solution 'SHELXS-97 (Sheldrick, 1990)'
_diffrn_ambient_temperature 115(2)
_diffrn_measured_fraction_theta_full 0.995
_diffrn_measured_fraction_theta_max 0.995
_diffrn_measurement_device_type 'CCD area detector'
_diffrn_measurement_method 'phi and omega scans'
_diffrn_radiation_monochromator graphite
_diffrn_radiation_source 'fine-focus sealed tube'
_diffrn_radiation_type MoK\a
_diffrn_radiation_wavelength 0.71073
_diffrn_reflns_av_R_equivalents 0.0230
_diffrn_reflns_av_sigmaI/netI 0.0351
_diffrn_reflns_limit_h_max 25
_diffrn_reflns_limit_h_min -26
_diffrn_reflns_limit_k_max 9
_diffrn_reflns_limit_k_min -9
_diffrn_reflns_limit_l_max 11
_diffrn_reflns_limit_l_min -11
_diffrn_reflns_number 5935
_diffrn_reflns_theta_full 28.29
_diffrn_reflns_theta_max 28.29
_diffrn_reflns_theta_min 2.10
_exptl_absorpt_coefficient_mu 0.102
_exptl_absorpt_correction_T_max 1.000
_exptl_absorpt_correction_T_min 0.871
_exptl_absorpt_correction_type multi-scan
_exptl_absorpt_process_details 'SADABS v2.03; (Sheldrick)'
_exptl_crystal_colour colourless
_exptl_crystal_density_diffrn 1.384
_exptl_crystal_density_method 'not measured'
_exptl_crystal_description plate
_exptl_crystal_F_000 512
_exptl_crystal_size_max 0.23
_exptl_crystal_size_mid 0.20
_exptl_crystal_size_min 0.06
_refine_diff_density_max 0.417
_refine_diff_density_min -0.213
_refine_diff_density_rms 0.051
_refine_ls_abs_structure_details 'Flack H D (1983), Acta Cryst. A39, 876-881'
_refine_ls_abs_structure_Flack 0.5(9)
_refine_ls_extinction_method none
_refine_ls_goodness_of_fit_ref 1.054
_refine_ls_hydrogen_treatment mixed
_refine_ls_matrix_type full
_refine_ls_number_parameters 155
_refine_ls_number_reflns 2826
_refine_ls_number_restraints 1
_refine_ls_restrained_S_all 1.054
_refine_ls_R_factor_all 0.0403
_refine_ls_R_factor_gt 0.0385
_refine_ls_shift/su_max 0.000
_refine_ls_shift/su_mean 0.000
_refine_ls_structure_factor_coef Fsqd
_refine_ls_weighting_details 'calc w=1/[\s^2^(Fo^2^)+(0.0609P)^2^+0.2447P] where P=(Fo^2^+2Fc^2^)/3'
_refine_ls_weighting_scheme calc
_refine_ls_wR_factor_gt 0.0980
_refine_ls_wR_factor_ref 0.0995
_reflns_number_gt 2690
_reflns_number_total 2826
_reflns_threshold_expression >2sigma(I)
_cod_data_source_file om700393b-file004.cif
_cod_data_source_block ijf0435m
_cod_depositor_comments
;
The following automatic conversions were performed:

'_symmetry_cell_setting' value 'Monoclinic' changed to 'monoclinic'
according to /home/saulius/struct/CIF-dictionaries/cif_core.dic
dictionary named 'cif_core.dic' version 2.4.1 from 2010-06-29.

Automatic conversion script
Id: cif_fix_values 1715 2011-07-08 13:25:40Z adriana 
;
_cod_original_sg_symbol_H-M C2
_cod_database_code 4073494

loop_
_symmetry_equiv_pos_as_xyz
'x, y, z'
'-x, y, -z'
'x+1/2, y+1/2, z'
'-x+1/2, y+1/2, -z'

loop_
_atom_site_label
_atom_site_type_symbol
_atom_site_fract_x
_atom_site_fract_y
_atom_site_fract_z
_atom_site_U_iso_or_equiv
_atom_site_adp_type
_atom_site_occupancy
_atom_site_symmetry_multiplicity
_atom_site_calc_flag
_atom_site_refinement_flags
C1 C 0.62323(7) 0.9986(2) 0.90949(16) 0.0174(3) Uani 1 1 d .
H1A H 0.6431 1.1094 0.9732 0.021 Uiso 1 1 calc R
H1B H 0.6164 1.0365 0.7956 0.021 Uiso 1 1 calc R
C2 C 0.67276(7) 0.8279(2) 0.93409(16) 0.0161(3) Uani 1 1 d .
H2A H 0.6869 0.8084 1.0511 0.019 Uiso 1 1 calc R
C3 C 0.63811(6) 0.6449(2) 0.86304(16) 0.0144(3) Uani 1 1 d .
H3A H 0.6213 0.6674 0.7475 0.017 Uiso 1 1 calc R
C4 C 0.57697(7) 0.5897(2) 0.94741(17) 0.0170(3) Uani 1 1 d .
H4A H 0.5478 0.4954 0.8815 0.020 Uiso 1 1 calc R
H4B H 0.5940 0.5283 1.0509 0.020 Uiso 1 1 calc R
C5 C 0.53469(6) 0.7623(2) 0.97539(15) 0.0149(3) Uani 1 1 d .
C6 C 0.55551(7) 0.9448(2) 0.95979(16) 0.0156(3) Uani 1 1 d .
C7 C 0.5000 1.0787(3) 1.0000 0.0170(4) Uani 1 2 d S
H7A H 0.5172 1.1612 1.0922 0.020 Uiso 0.50 1 calc PR
H7B H 0.4828 1.1612 0.9078 0.020 Uiso 0.50 1 calc PR
C8 C 0.87467(7) 0.3786(2) 0.57478(17) 0.0179(3) Uani 1 1 d .
H8A H 0.8803 0.2720 0.6529 0.021 Uiso 1 1 calc R
H8B H 0.8451 0.3328 0.4778 0.021 Uiso 1 1 calc R
C9 C 0.84041(7) 0.5481(2) 0.64513(16) 0.0160(3) Uani 1 1 d .
H9 H 0.8648 0.5712 0.7553 0.019 Uiso 1 1 calc R
C10 C 0.84616(6) 0.7301(2) 0.54736(16) 0.0158(3) Uani 1 1 d .
H10 H 0.8247 0.7053 0.4350 0.019 Uiso 1 1 calc R
C11 C 0.92124(7) 0.7902(2) 0.54601(18) 0.0175(3) Uani 1 1 d .
H11A H 0.9239 0.8845 0.4595 0.021 Uiso 1 1 calc R
H11B H 0.9390 0.8524 0.6487 0.021 Uiso 1 1 calc R
C12 C 0.96466(6) 0.6186(2) 0.52092(16) 0.0154(3) Uani 1 1 d .
C13 C 0.94362(7) 0.4358(2) 0.53332(16) 0.0159(3) Uani 1 1 d .
C14 C 1.0000 0.3008(3) 0.5000 0.0163(4) Uani 1 2 d S
H14A H 0.9847 0.2184 0.4065 0.020 Uiso 0.50 1 calc PR
H14B H 1.0153 0.2184 0.5935 0.020 Uiso 0.50 1 calc PR
O1 O 0.73299(5) 0.86248(17) 0.86013(12) 0.0212(3) Uani 1 1 d .
H1 H 0.7638 0.9112 0.9270 0.032 Uiso 1 1 calc R
O2 O 0.68427(5) 0.48647(15) 0.87668(12) 0.0184(2) Uani 1 1 d .
H2 H 0.7139 0.5025 0.8150 0.028 Uiso 1 1 calc R
O3 O 0.76970(5) 0.50991(16) 0.65650(12) 0.0198(2) Uani 1 1 d .
H3 H 0.7490 0.4814 0.5659 0.030 Uiso 1 1 calc R
O4 O 0.81042(5) 0.88700(15) 0.60989(12) 0.0184(2) Uani 1 1 d .
H4 H 0.7828 0.8440 0.6689 0.028 Uiso 1 1 calc R

loop_
_atom_site_aniso_label
_atom_site_aniso_U_11
_atom_site_aniso_U_22
_atom_site_aniso_U_33
_atom_site_aniso_U_23
_atom_site_aniso_U_13
_atom_site_aniso_U_12
C1 0.0160(7) 0.0184(7) 0.0188(6) 0.0003(5) 0.0061(5) -0.0031(6)
C2 0.0110(6) 0.0232(7) 0.0152(6) -0.0022(5) 0.0052(5) -0.0047(5)
C3 0.0105(5) 0.0165(6) 0.0167(6) 0.0007(5) 0.0041(5) 0.0007(5)
C4 0.0125(6) 0.0159(7) 0.0237(7) 0.0005(5) 0.0068(5) -0.0013(5)
C5 0.0111(6) 0.0163(7) 0.0179(6) 0.0006(5) 0.0040(5) 0.0004(5)
C6 0.0139(7) 0.0162(7) 0.0171(6) -0.0010(5) 0.0036(5) -0.0007(5)
C7 0.0177(9) 0.0151(10) 0.0186(9) 0.000 0.0043(7) 0.000
C8 0.0136(6) 0.0179(7) 0.0230(7) -0.0002(6) 0.0055(5) -0.0028(6)
C9 0.0130(6) 0.0183(6) 0.0174(6) 0.0000(5) 0.0039(5) -0.0024(5)
C10 0.0130(6) 0.0176(7) 0.0176(6) -0.0010(5) 0.0045(5) 0.0026(5)
C11 0.0115(6) 0.0160(7) 0.0264(7) 0.0018(6) 0.0070(5) 0.0018(5)
C12 0.0113(6) 0.0176(7) 0.0174(6) -0.0002(5) 0.0025(5) -0.0003(5)
C13 0.0112(7) 0.0180(7) 0.0184(6) -0.0004(5) 0.0019(5) 0.0001(5)
C14 0.0116(8) 0.0159(10) 0.0216(9) 0.000 0.0031(7) 0.000
O1 0.0135(5) 0.0306(6) 0.0212(5) -0.0068(5) 0.0084(4) -0.0086(5)
O2 0.0128(5) 0.0219(5) 0.0220(5) 0.0030(4) 0.0081(4) 0.0035(4)
O3 0.0146(5) 0.0250(6) 0.0217(5) -0.0050(4) 0.0089(4) -0.0061(4)
O4 0.0154(5) 0.0183(5) 0.0235(5) 0.0014(4) 0.0099(4) 0.0030(4)

loop_
_atom_type_symbol
_atom_type_description
_atom_type_scat_dispersion_real
_atom_type_scat_dispersion_imag
_atom_type_scat_source
C C 0.0033 0.0016 'International Tables Vol C Tables 4.2.6.8 and 6.1.1.4'
H H 0.0000 0.0000 'International Tables Vol C Tables 4.2.6.8 and 6.1.1.4'
O O 0.0106 0.0060 'International Tables Vol C Tables 4.2.6.8 and 6.1.1.4'

loop_
_geom_angle_atom_site_label_1
_geom_angle_atom_site_label_2
_geom_angle_atom_site_label_3
_geom_angle
_geom_angle_site_symmetry_1
_geom_angle_site_symmetry_3
C6 C1 C2 109.70(11) . .
C6 C1 H1A 109.7 . .
C2 C1 H1A 109.7 . .
C6 C1 H1B 109.7 . .
C2 C1 H1B 109.7 . .
H1A C1 H1B 108.2 . .
O1 C2 C3 108.48(11) . .
O1 C2 C1 110.82(12) . .
C3 C2 C1 110.83(11) . .
O1 C2 H2A 108.9 . .
C3 C2 H2A 108.9 . .
C1 C2 H2A 108.9 . .
O2 C3 C4 107.35(11) . .
O2 C3 C2 111.87(10) . .
C4 C3 C2 111.16(11) . .
O2 C3 H3A 108.8 . .
C4 C3 H3A 108.8 . .
C2 C3 H3A 108.8 . .
C5 C4 C3 111.01(12) . .
C5 C4 H4A 109.4 . .
C3 C4 H4A 109.4 . .
C5 C4 H4B 109.4 . .
C3 C4 H4B 109.4 . .
H4A C4 H4B 108.0 . .
C6 C5 C5 109.32(8) . 2_657
C6 C5 C4 124.12(12) . .
C5 C5 C4 126.57(7) 2_657 .
C5 C6 C1 123.83(13) . .
C5 C6 C7 108.94(13) . .
C1 C6 C7 127.23(13) . .
C6 C7 C6 103.48(17) 2_657 .
C6 C7 H7A 111.1 2_657 .
C6 C7 H7A 111.1 . .
C6 C7 H7B 111.1 2_657 .
C6 C7 H7B 111.1 . .
H7A C7 H7B 109.0 . .
C13 C8 C9 110.28(12) . .
C13 C8 H8A 109.6 . .
C9 C8 H8A 109.6 . .
C13 C8 H8B 109.6 . .
C9 C8 H8B 109.6 . .
H8A C8 H8B 108.1 . .
O3 C9 C8 111.51(11) . .
O3 C9 C10 109.64(11) . .
C8 C9 C10 111.33(11) . .
O3 C9 H9 108.1 . .
C8 C9 H9 108.1 . .
C10 C9 H9 108.1 . .
O4 C10 C9 110.86(11) . .
O4 C10 C11 108.17(11) . .
C9 C10 C11 111.96(11) . .
O4 C10 H10 108.6 . .
C9 C10 H10 108.6 . .
C11 C10 H10 108.6 . .
C12 C11 C10 110.31(12) . .
C12 C11 H11A 109.6 . .
C10 C11 H11A 109.6 . .
C12 C11 H11B 109.6 . .
C10 C11 H11B 109.6 . .
H11A C11 H11B 108.1 . .
C13 C12 C12 109.02(8) . 2_756
C13 C12 C11 123.88(12) . .
C12 C12 C11 127.10(8) 2_756 .
C12 C13 C8 124.47(13) . .
C12 C13 C14 109.61(13) . .
C8 C13 C14 125.93(14) . .
C13 C14 C13 102.76(17) . 2_756
C13 C14 H14A 111.2 . .
C13 C14 H14A 111.2 2_756 .
C13 C14 H14B 111.2 . .
C13 C14 H14B 111.2 2_756 .
H14A C14 H14B 109.1 . .
C2 O1 H1 109.5 . .
C3 O2 H2 109.5 . .
C9 O3 H3 109.5 . .
C10 O4 H4 109.5 . .

loop_
_geom_bond_atom_site_label_1
_geom_bond_atom_site_label_2
_geom_bond_distance
_geom_bond_site_symmetry_2
C1 C6 1.4953(18) .
C1 C2 1.531(2) .
C1 H1A 0.9900 .
C1 H1B 0.9900 .
C2 O1 1.4298(15) .
C2 C3 1.5282(19) .
C2 H2A 1.0000 .
C3 O2 1.4209(16) .
C3 C4 1.5253(18) .
C3 H3A 1.0000 .
C4 C5 1.497(2) .
C4 H4A 0.9900 .
C4 H4B 0.9900 .
C5 C6 1.347(2) .
C5 C5 1.475(2) 2_657
C6 C7 1.5066(19) .
C7 C6 1.5066(19) 2_657
C7 H7A 0.9900 .
C7 H7B 0.9900 .
C8 C13 1.4954(18) .
C8 C9 1.519(2) .
C8 H8A 0.9900 .
C8 H8B 0.9900 .
C9 O3 1.4265(16) .
C9 C10 1.5263(19) .
C9 H9 1.0000 .
C10 O4 1.4374(17) .
C10 C11 1.5304(18) .
C10 H10 1.0000 .
C11 C12 1.499(2) .
C11 H11A 0.9900 .
C11 H11B 0.9900 .
C12 C13 1.347(2) .
C12 C12 1.476(2) 2_756
C13 C14 1.5059(18) .
C14 C13 1.5059(19) 2_756
C14 H14A 0.9900 .
C14 H14B 0.9900 .
O1 H1 0.8400 .
O2 H2 0.8400 .
O3 H3 0.8400 .
O4 H4 0.8400 .

loop_
_geom_torsion_atom_site_label_1
_geom_torsion_atom_site_label_2
_geom_torsion_atom_site_label_3
_geom_torsion_atom_site_label_4
_geom_torsion
_geom_torsion_site_symmetry_1
_geom_torsion_site_symmetry_4
C6 C1 C2 O1 169.23(11) . .
C6 C1 C2 C3 48.73(15) . .
O1 C2 C3 O2 54.92(14) . .
C1 C2 C3 O2 176.79(10) . .
O1 C2 C3 C4 174.91(11) . .
C1 C2 C3 C4 -63.22(14) . .
O2 C3 C4 C5 165.68(11) . .
C2 C3 C4 C5 43.04(15) . .
C3 C4 C5 C6 -13.2(2) . .
C3 C4 C5 C5 167.37(16) . 2_657
C5 C5 C6 C1 -179.28(13) 2_657 .
C4 C5 C6 C1 1.2(2) . .
C5 C5 C6 C7 0.44(18) 2_657 .
C4 C5 C6 C7 -179.11(11) . .
C2 C1 C6 C5 -19.05(19) . .
C2 C1 C6 C7 161.28(11) . .
C5 C6 C7 C6 -0.18(7) . 2_657
C1 C6 C7 C6 179.54(16) . 2_657
C13 C8 C9 O3 168.45(11) . .
C13 C8 C9 C10 45.65(15) . .
O3 C9 C10 O4 53.03(14) . .
C8 C9 C10 O4 176.90(10) . .
O3 C9 C10 C11 173.91(11) . .
C8 C9 C10 C11 -62.22(15) . .
O4 C10 C11 C12 166.03(11) . .
C9 C10 C11 C12 43.60(16) . .
C10 C11 C12 C13 -13.4(2) . .
C10 C11 C12 C12 166.28(16) . 2_756
C12 C12 C13 C8 179.76(13) 2_756 .
C11 C12 C13 C8 -0.5(2) . .
C12 C12 C13 C14 0.03(19) 2_756 .
C11 C12 C13 C14 179.79(11) . .
C9 C8 C13 C12 -15.8(2) . .
C9 C8 C13 C14 163.88(11) . .
C12 C13 C14 C13 -0.01(8) . 2_756
C8 C13 C14 C13 -179.73(16) . 2_756
